data_7160699
loop_
_publ_author_name
'Lei, Tie'
'Tan, Jun'
'Zhang, Yifei'
'Ma, Dengke'

_publ_section_title
;
 Organocatalytic modular synthesis of 2-functionalized 2,5-dihydrofurans
 from &#x3b3;-hydroxy enals.
;
_journal_issue 36
_journal_name_full 'Organic &amp; biomolecular chemistry'
_journal_page_first 8170
_journal_page_last 8175
_journal_paper_doi 10.1039/d5ob01216c
_journal_volume 23
_journal_year 2025
_chemical_absolute_configuration unk
_chemical_formula_sum 'C23 H19 N O2'
_chemical_formula_weight 341.39
_space_group_crystal_system orthorhombic
_space_group_IT_number 33
_space_group_name_Hall 'P 2c -2n'
_space_group_name_H-M_alt 'P n a 21'
_atom_sites_solution_hydrogens geom
_atom_sites_solution_primary dual
_audit_creation_method SHELXL-2014/7
_audit_update_record
;
2025-07-27 deposited with the CCDC.	2025-08-22 downloaded from the CCDC.
;
_cell_angle_alpha 90
_cell_angle_beta 90
_cell_angle_gamma 90
_cell_formula_units_Z 4
_cell_length_a 9.6716(2)
_cell_length_b 16.7005(5)
_cell_length_c 11.2891(3)
_cell_measurement_reflns_used 13293
_cell_measurement_temperature 180.00(10)
_cell_measurement_theta_max 30.3370
_cell_measurement_theta_min 2.1600
_cell_volume 1823.42(8)
_computing_structure_refinement 'SHELXL-2014/7 (Sheldrick, 2014)'
_diffrn_ambient_environment N~2~
_diffrn_ambient_temperature 180.00(10)
_diffrn_detector 'Hybrid Pixel Array Detector'
_diffrn_detector_area_resol_mean 10.0000
_diffrn_detector_type HyPix
_diffrn_measured_fraction_theta_full 1.000
_diffrn_measured_fraction_theta_max 0.925
_diffrn_measurement_device 'four-circle diffractometer'
_diffrn_measurement_device_type 'XtaLAB Synergy R, DW system, HyPix'
_diffrn_radiation_monochromator mirror
_diffrn_radiation_probe x-ray
_diffrn_radiation_type 'Mo K\a'
_diffrn_radiation_wavelength 0.71073
_diffrn_reflns_av_R_equivalents 0.0247
_diffrn_reflns_av_unetI/netI 0.0240
_diffrn_reflns_Laue_measured_fraction_full 1.000
_diffrn_reflns_Laue_measured_fraction_max 0.925
_diffrn_reflns_limit_h_max 13
_diffrn_reflns_limit_h_min -13
_diffrn_reflns_limit_k_max 22
_diffrn_reflns_limit_k_min -23
_diffrn_reflns_limit_l_max 15
_diffrn_reflns_limit_l_min -14
_diffrn_reflns_number 21102
_diffrn_reflns_point_group_measured_fraction_full 0.999
_diffrn_reflns_point_group_measured_fraction_max 0.886
_diffrn_reflns_theta_full 25.242
_diffrn_reflns_theta_max 30.729
_diffrn_reflns_theta_min 2.178
_diffrn_source 'Rotating-anode X-ray tube'
_diffrn_source_type 'Rigaku (Mo) X-ray Source'
_exptl_absorpt_coefficient_mu 0.079
_exptl_absorpt_correction_T_max 1.00000
_exptl_absorpt_correction_T_min 0.57816
_exptl_absorpt_correction_type multi-scan
_exptl_absorpt_process_details
;
CrysAlisPro 1.171.42.72a (Rigaku Oxford Diffraction, 2022)
Empirical absorption correction using spherical harmonics,
implemented in SCALE3 ABSPACK scaling algorithm.
;
_exptl_crystal_colour colorless
_exptl_crystal_density_diffrn 1.244
_exptl_crystal_description block
_exptl_crystal_F_000 720
_exptl_crystal_size_max 0.18
_exptl_crystal_size_mid 0.12
_exptl_crystal_size_min 0.06
_refine_diff_density_max 0.115
_refine_diff_density_min -0.176
_refine_diff_density_rms 0.036
_refine_ls_abs_structure_details
;
 Flack x determined using 1712 quotients [(I+)-(I-)]/[(I+)+(I-)]
 (Parsons, Flack and Wagner, Acta Cryst. B69 (2013) 249-259).
;
_refine_ls_abs_structure_Flack 0.6(4)
_refine_ls_extinction_method none
_refine_ls_goodness_of_fit_ref 1.066
_refine_ls_hydrogen_treatment constr
_refine_ls_matrix_type full
_refine_ls_number_parameters 235
_refine_ls_number_reflns 5033
_refine_ls_number_restraints 1
_refine_ls_restrained_S_all 1.066
_refine_ls_R_factor_all 0.0465
_refine_ls_R_factor_gt 0.0371
_refine_ls_shift/su_max 0.001
_refine_ls_shift/su_mean 0.000
_refine_ls_structure_factor_coef Fsqd
_refine_ls_weighting_details 'w=1/[\s^2^(Fo^2^)+(0.0514P)^2^+0.0379P] where P=(Fo^2^+2Fc^2^)/3'
_refine_ls_weighting_scheme calc
_refine_ls_wR_factor_gt 0.0885
_refine_ls_wR_factor_ref 0.0928
_reflns_Friedel_coverage 0.832
_reflns_Friedel_fraction_full 0.999
_reflns_Friedel_fraction_max 0.843
_reflns_number_gt 4248
_reflns_number_total 5033
_reflns_threshold_expression 'I > 2\s(I)'
_cod_data_source_file d5ob01216c2.cif
_cod_data_source_block 3
_cod_depositor_comments 'Adding full bibliography for 7160699.cif.'
_cod_database_code 7160699
_shelx_shelxl_version_number 2014/7
_shelx_space_group_comment
;
The symmetry employed for this shelxl refinement is uniquely defined
by the following loop, which should always be used as a source of
symmetry information in preference to the above space-group names.
They are only intended as comments.
;
_oxdiff_exptl_absorpt_empirical_full_min 0.729
_oxdiff_exptl_absorpt_empirical_full_max 1.503
_oxdiff_exptl_absorpt_empirical_details
;
Empirical correction (ABSPACK) includes:
- Absorption correction using spherical harmonics
- Frame scaling
;

loop_
_space_group_symop_operation_xyz
'x, y, z'
'-x, -y, z+1/2'
'x+1/2, -y+1/2, z'
'-x+1/2, y+1/2, z+1/2'

loop_
_atom_site_label
_atom_site_type_symbol
_atom_site_fract_x
_atom_site_fract_y
_atom_site_fract_z
_atom_site_U_iso_or_equiv
_atom_site_adp_type
_atom_site_occupancy
_atom_site_site_symmetry_order
_atom_site_calc_flag
_atom_site_refinement_flags_posn
_atom_site_refinement_flags_adp
_atom_site_refinement_flags_occupancy
_atom_site_disorder_assembly
_atom_site_disorder_group
O1 O 0.77076(12) 0.62755(7) 0.59971(11) 0.0373(3) Uani 1 1 d . . . . .
O2 O 1.01004(12) 0.76764(10) 0.42031(12) 0.0510(4) Uani 1 1 d . . . . .
N1 N 0.79231(14) 0.73177(10) 0.46380(14) 0.0411(4) Uani 1 1 d . . . . .
H1 H 0.7065 0.7287 0.4384 0.049 Uiso 1 1 calc R U . . .
C18 C 0.56588(15) 0.57973(9) 0.70306(15) 0.0323(3) Uani 1 1 d . . . . .
C12 C 0.80479(16) 0.57419(10) 0.79537(15) 0.0343(3) Uani 1 1 d . . . . .
C1 C 0.88964(16) 0.75878(9) 0.38953(15) 0.0340(3) Uani 1 1 d . . . . .
C2 C 0.84511(16) 0.77989(10) 0.26677(15) 0.0337(3) Uani 1 1 d . . . . .
C23 C 0.49888(18) 0.55170(12) 0.80399(17) 0.0406(4) Uani 1 1 d . . . . .
H23 H 0.5444 0.5545 0.8784 0.049 Uiso 1 1 calc R U . . .
C10 C 0.68672(19) 0.70708(10) 0.75117(16) 0.0374(4) Uani 1 1 d . . . . .
H10 H 0.6351 0.7243 0.8181 0.045 Uiso 1 1 calc R U . . .
C11 C 0.70638(16) 0.62076(9) 0.71491(15) 0.0320(3) Uani 1 1 d . . . . .
C19 C 0.49822(17) 0.57453(10) 0.59475(17) 0.0381(4) Uani 1 1 d . . . . .
H19 H 0.5419 0.5934 0.5248 0.046 Uiso 1 1 calc R U . . .
C9 C 0.7511(2) 0.75508(11) 0.67702(17) 0.0426(4) Uani 1 1 d . . . . .
H9 H 0.7522 0.8119 0.6823 0.051 Uiso 1 1 calc R U . . .
C8 C 0.82206(17) 0.70743(11) 0.58370(16) 0.0396(4) Uani 1 1 d . . . . .
H8 H 0.9242 0.7084 0.5974 0.048 Uiso 1 1 calc R U . . .
C17 C 0.83815(18) 0.49590(11) 0.7658(2) 0.0437(4) Uani 1 1 d . . . . .
H17 H 0.7981 0.4722 0.6974 0.052 Uiso 1 1 calc R U . . .
C3 C 0.91163(18) 0.84236(10) 0.20936(18) 0.0401(4) Uani 1 1 d . . . . .
H3 H 0.9819 0.8716 0.2492 0.048 Uiso 1 1 calc R U . . .
C22 C 0.36680(18) 0.51971(12) 0.7976(2) 0.0471(4) Uani 1 1 d . . . . .
H22 H 0.3220 0.5016 0.8676 0.057 Uiso 1 1 calc R U . . .
C21 C 0.30059(19) 0.51424(11) 0.6901(2) 0.0481(5) Uani 1 1 d . . . . .
H21 H 0.2105 0.4919 0.6854 0.058 Uiso 1 1 calc R U . . .
C4 C 0.8763(2) 0.86230(10) 0.09429(19) 0.0460(4) Uani 1 1 d . . . . .
H4 H 0.9224 0.9052 0.0556 0.055 Uiso 1 1 calc R U . . .
C5 C 0.7753(2) 0.82074(14) 0.03593(17) 0.0508(5) Uani 1 1 d . . . . .
H5 H 0.7520 0.8343 -0.0433 0.061 Uiso 1 1 calc R U . . .
C20 C 0.36594(18) 0.54149(11) 0.58907(19) 0.0460(4) Uani 1 1 d . . . . .
H20 H 0.3202 0.5377 0.5148 0.055 Uiso 1 1 calc R U . . .
C13 C 0.86488(19) 0.60745(12) 0.89519(19) 0.0471(4) Uani 1 1 d . . . . .
H13 H 0.8440 0.6611 0.9166 0.056 Uiso 1 1 calc R U . . .
C7 C 0.7429(2) 0.73834(13) 0.20738(18) 0.0483(5) Uani 1 1 d . . . . .
H7 H 0.6967 0.6953 0.2455 0.058 Uiso 1 1 calc R U . . .
C16 C 0.9292(2) 0.45188(13) 0.8348(2) 0.0560(5) Uani 1 1 d . . . . .
H16 H 0.9513 0.3984 0.8134 0.067 Uiso 1 1 calc R U . . .
C14 C 0.9558(2) 0.56285(15) 0.9645(2) 0.0584(6) Uani 1 1 d . . . . .
H14 H 0.9958 0.5862 1.0331 0.070 Uiso 1 1 calc R U . . .
C15 C 0.9879(2) 0.48560(15) 0.9345(2) 0.0569(6) Uani 1 1 d . . . . .
H15 H 1.0502 0.4555 0.9820 0.068 Uiso 1 1 calc R U . . .
C6 C 0.7076(3) 0.75910(15) 0.0926(2) 0.0607(6) Uani 1 1 d . . . . .
H6 H 0.6363 0.7307 0.0528 0.073 Uiso 1 1 calc R U . . .

loop_
_atom_site_aniso_label
_atom_site_aniso_U_11
_atom_site_aniso_U_22
_atom_site_aniso_U_33
_atom_site_aniso_U_23
_atom_site_aniso_U_13
_atom_site_aniso_U_12
O1 0.0390(6) 0.0419(6) 0.0310(6) 0.0005(5) 0.0038(5) 0.0032(5)
O2 0.0256(6) 0.0827(10) 0.0448(8) 0.0008(7) 0.0002(5) -0.0082(6)
N1 0.0240(6) 0.0618(10) 0.0375(8) 0.0125(7) -0.0043(6) -0.0046(6)
C18 0.0318(7) 0.0304(7) 0.0349(8) -0.0041(6) -0.0001(7) 0.0053(6)
C12 0.0286(7) 0.0391(9) 0.0353(8) 0.0045(7) -0.0008(7) -0.0030(6)
C1 0.0260(7) 0.0391(8) 0.0369(9) -0.0033(7) 0.0010(6) -0.0005(6)
C2 0.0297(7) 0.0364(8) 0.0350(8) -0.0032(7) 0.0046(6) 0.0009(6)
C23 0.0368(8) 0.0477(10) 0.0371(9) -0.0013(7) 0.0001(7) 0.0015(7)
C10 0.0435(9) 0.0356(8) 0.0330(8) -0.0057(7) -0.0044(7) 0.0014(7)
C11 0.0328(7) 0.0354(8) 0.0277(8) -0.0015(6) 0.0000(6) 0.0010(6)
C19 0.0378(8) 0.0390(9) 0.0376(9) -0.0050(8) -0.0032(8) 0.0045(6)
C9 0.0506(10) 0.0357(9) 0.0417(10) 0.0000(7) -0.0097(8) -0.0055(8)
C8 0.0311(7) 0.0513(10) 0.0365(9) 0.0079(8) -0.0052(7) -0.0050(7)
C17 0.0390(8) 0.0411(9) 0.0508(11) 0.0022(8) -0.0033(8) 0.0017(7)
C3 0.0394(8) 0.0339(8) 0.0472(10) -0.0022(8) 0.0009(8) -0.0038(7)
C22 0.0364(8) 0.0504(11) 0.0545(12) 0.0000(9) 0.0074(9) -0.0004(8)
C21 0.0336(8) 0.0427(10) 0.0680(14) -0.0098(9) -0.0015(9) 0.0003(7)
C4 0.0574(11) 0.0348(9) 0.0456(10) 0.0059(8) 0.0103(9) 0.0009(8)
C5 0.0626(12) 0.0584(12) 0.0313(10) 0.0013(8) 0.0048(9) 0.0001(10)
C20 0.0408(9) 0.0471(10) 0.0502(11) -0.0140(9) -0.0119(9) 0.0027(7)
C13 0.0438(10) 0.0524(11) 0.0451(10) 0.0013(9) -0.0130(9) -0.0031(8)
C7 0.0523(11) 0.0592(12) 0.0334(9) -0.0007(9) 0.0029(9) -0.0217(9)
C16 0.0451(11) 0.0492(11) 0.0736(15) 0.0151(10) -0.0005(10) 0.0083(9)
C14 0.0478(11) 0.0751(15) 0.0521(12) 0.0129(11) -0.0184(9) -0.0092(10)
C15 0.0353(9) 0.0695(14) 0.0660(14) 0.0268(11) -0.0078(9) 0.0012(9)
C6 0.0669(14) 0.0807(15) 0.0345(10) -0.0036(11) -0.0031(10) -0.0279(11)

loop_
_atom_type_symbol
_atom_type_description
_atom_type_scat_dispersion_real
_atom_type_scat_dispersion_imag
_atom_type_scat_source
C C 0.0033 0.0016 'International Tables Vol C Tables 4.2.6.8 and 6.1.1.4'
H H 0.0000 0.0000 'International Tables Vol C Tables 4.2.6.8 and 6.1.1.4'
N N 0.0061 0.0033 'International Tables Vol C Tables 4.2.6.8 and 6.1.1.4'
O O 0.0106 0.0060 'International Tables Vol C Tables 4.2.6.8 and 6.1.1.4'

loop_
_geom_angle_atom_site_label_1
_geom_angle_atom_site_label_2
_geom_angle_atom_site_label_3
_geom_angle
_geom_angle_site_symmetry_1
_geom_angle_site_symmetry_3
_geom_angle_publ_flag
C8 O1 C11 109.57(12) . . ?
C1 N1 C8 122.85(14) . . ?
C1 N1 H1 118.6 . . ?
C8 N1 H1 118.6 . . ?
C19 C18 C23 118.69(15) . . ?
C19 C18 C11 121.59(15) . . ?
C23 C18 C11 119.56(15) . . ?
C13 C12 C17 118.45(16) . . ?
C13 C12 C11 122.76(16) . . ?
C17 C12 C11 118.78(16) . . ?
O2 C1 N1 122.12(17) . . ?
O2 C1 C2 120.60(15) . . ?
N1 C1 C2 117.26(14) . . ?
C7 C2 C3 118.88(17) . . ?
C7 C2 C1 122.56(15) . . ?
C3 C2 C1 118.54(15) . . ?
C22 C23 C18 121.08(18) . . ?
C22 C23 H23 119.5 . . ?
C18 C23 H23 119.5 . . ?
C9 C10 C11 110.45(16) . . ?
C9 C10 H10 124.8 . . ?
C11 C10 H10 124.8 . . ?
O1 C11 C10 102.89(13) . . ?
O1 C11 C18 109.84(13) . . ?
C10 C11 C18 109.87(13) . . ?
O1 C11 C12 107.83(13) . . ?
C10 C11 C12 113.77(14) . . ?
C18 C11 C12 112.18(13) . . ?
C18 C19 C20 119.81(17) . . ?
C18 C19 H19 120.1 . . ?
C20 C19 H19 120.1 . . ?
C10 C9 C8 110.05(16) . . ?
C10 C9 H9 125.0 . . ?
C8 C9 H9 125.0 . . ?
O1 C8 N1 108.14(15) . . ?
O1 C8 C9 104.40(14) . . ?
N1 C8 C9 114.95(15) . . ?
O1 C8 H8 109.7 . . ?
N1 C8 H8 109.7 . . ?
C9 C8 H8 109.7 . . ?
C16 C17 C12 120.8(2) . . ?
C16 C17 H17 119.6 . . ?
C12 C17 H17 119.6 . . ?
C4 C3 C2 120.34(17) . . ?
C4 C3 H3 119.8 . . ?
C2 C3 H3 119.8 . . ?
C21 C22 C23 120.00(19) . . ?
C21 C22 H22 120.0 . . ?
C23 C22 H22 120.0 . . ?
C22 C21 C20 119.60(17) . . ?
C22 C21 H21 120.2 . . ?
C20 C21 H21 120.2 . . ?
C5 C4 C3 120.45(17) . . ?
C5 C4 H4 119.8 . . ?
C3 C4 H4 119.8 . . ?
C4 C5 C6 119.65(19) . . ?
C4 C5 H5 120.2 . . ?
C6 C5 H5 120.2 . . ?
C21 C20 C19 120.81(18) . . ?
C21 C20 H20 119.6 . . ?
C19 C20 H20 119.6 . . ?
C12 C13 C14 120.5(2) . . ?
C12 C13 H13 119.7 . . ?
C14 C13 H13 119.7 . . ?
C2 C7 C6 120.35(18) . . ?
C2 C7 H7 119.8 . . ?
C6 C7 H7 119.8 . . ?
C15 C16 C17 120.2(2) . . ?
C15 C16 H16 119.9 . . ?
C17 C16 H16 119.9 . . ?
C15 C14 C13 120.6(2) . . ?
C15 C14 H14 119.7 . . ?
C13 C14 H14 119.7 . . ?
C14 C15 C16 119.48(19) . . ?
C14 C15 H15 120.3 . . ?
C16 C15 H15 120.3 . . ?
C5 C6 C7 120.32(19) . . ?
C5 C6 H6 119.8 . . ?
C7 C6 H6 119.8 . . ?

loop_
_geom_bond_atom_site_label_1
_geom_bond_atom_site_label_2
_geom_bond_distance
_geom_bond_site_symmetry_2
_geom_bond_publ_flag
O1 C8 1.435(2) . ?
O1 C11 1.446(2) . ?
O2 C1 1.224(2) . ?
N1 C1 1.339(2) . ?
N1 C8 1.442(2) . ?
N1 H1 0.8800 . ?
C18 C19 1.390(2) . ?
C18 C23 1.392(3) . ?
C18 C11 1.528(2) . ?
C12 C13 1.384(3) . ?
C12 C17 1.387(3) . ?
C12 C11 1.528(2) . ?
C1 C2 1.493(2) . ?
C2 C7 1.381(3) . ?
C2 C3 1.386(2) . ?
C23 C22 1.386(3) . ?
C23 H23 0.9500 . ?
C10 C9 1.316(3) . ?
C10 C11 1.511(2) . ?
C10 H10 0.9500 . ?
C19 C20 1.395(3) . ?
C19 H19 0.9500 . ?
C9 C8 1.488(3) . ?
C9 H9 0.9500 . ?
C8 H8 1.0000 . ?
C17 C16 1.387(3) . ?
C17 H17 0.9500 . ?
C3 C4 1.384(3) . ?
C3 H3 0.9500 . ?
C22 C21 1.376(3) . ?
C22 H22 0.9500 . ?
C21 C20 1.381(3) . ?
C21 H21 0.9500 . ?
C4 C5 1.367(3) . ?
C4 H4 0.9500 . ?
C5 C6 1.378(3) . ?
C5 H5 0.9500 . ?
C20 H20 0.9500 . ?
C13 C14 1.393(3) . ?
C13 H13 0.9500 . ?
C7 C6 1.384(3) . ?
C7 H7 0.9500 . ?
C16 C15 1.381(3) . ?
C16 H16 0.9500 . ?
C14 C15 1.369(4) . ?
C14 H14 0.9500 . ?
C15 H15 0.9500 . ?
C6 H6 0.9500 . ?

loop_
_geom_hbond_atom_site_label_D
_geom_hbond_atom_site_label_H
_geom_hbond_atom_site_label_A
_geom_hbond_distance_DH
_geom_hbond_distance_HA
_geom_hbond_distance_DA
_geom_hbond_angle_DHA
_geom_hbond_site_symmetry_A
N1 H1 O2 0.88 1.91 2.7738(18) 166.1 3_465

loop_
_geom_torsion_atom_site_label_1
_geom_torsion_atom_site_label_2
_geom_torsion_atom_site_label_3
_geom_torsion_atom_site_label_4
_geom_torsion
_geom_torsion_site_symmetry_1
_geom_torsion_site_symmetry_2
_geom_torsion_site_symmetry_3
_geom_torsion_site_symmetry_4
_geom_torsion_publ_flag
C8 N1 C1 O2 -3.0(3) . . . . ?
C8 N1 C1 C2 178.42(16) . . . . ?
O2 C1 C2 C7 146.53(19) . . . . ?
N1 C1 C2 C7 -34.9(2) . . . . ?
O2 C1 C2 C3 -31.8(2) . . . . ?
N1 C1 C2 C3 146.83(16) . . . . ?
C19 C18 C23 C22 -0.5(3) . . . . ?
C11 C18 C23 C22 175.03(16) . . . . ?
C8 O1 C11 C10 15.65(15) . . . . ?
C8 O1 C11 C18 132.60(13) . . . . ?
C8 O1 C11 C12 -104.87(15) . . . . ?
C9 C10 C11 O1 -9.23(19) . . . . ?
C9 C10 C11 C18 -126.16(17) . . . . ?
C9 C10 C11 C12 107.13(17) . . . . ?
C19 C18 C11 O1 -18.1(2) . . . . ?
C23 C18 C11 O1 166.45(14) . . . . ?
C19 C18 C11 C10 94.35(18) . . . . ?
C23 C18 C11 C10 -81.06(19) . . . . ?
C19 C18 C11 C12 -138.05(16) . . . . ?
C23 C18 C11 C12 46.5(2) . . . . ?
C13 C12 C11 O1 116.25(18) . . . . ?
C17 C12 C11 O1 -62.13(19) . . . . ?
C13 C12 C11 C10 2.8(2) . . . . ?
C17 C12 C11 C10 -175.57(15) . . . . ?
C13 C12 C11 C18 -122.67(18) . . . . ?
C17 C12 C11 C18 58.9(2) . . . . ?
C23 C18 C19 C20 -0.2(2) . . . . ?
C11 C18 C19 C20 -175.61(15) . . . . ?
C11 C10 C9 C8 -0.5(2) . . . . ?
C11 O1 C8 N1 -139.00(13) . . . . ?
C11 O1 C8 C9 -16.15(17) . . . . ?
C1 N1 C8 O1 -125.74(17) . . . . ?
C1 N1 C8 C9 118.08(19) . . . . ?
C10 C9 C8 O1 10.2(2) . . . . ?
C10 C9 C8 N1 128.45(17) . . . . ?
C13 C12 C17 C16 0.2(3) . . . . ?
C11 C12 C17 C16 178.66(17) . . . . ?
C7 C2 C3 C4 -0.3(3) . . . . ?
C1 C2 C3 C4 178.10(15) . . . . ?
C18 C23 C22 C21 0.9(3) . . . . ?
C23 C22 C21 C20 -0.6(3) . . . . ?
C2 C3 C4 C5 0.1(3) . . . . ?
C3 C4 C5 C6 0.6(3) . . . . ?
C22 C21 C20 C19 0.0(3) . . . . ?
C18 C19 C20 C21 0.4(3) . . . . ?
C17 C12 C13 C14 -0.5(3) . . . . ?
C11 C12 C13 C14 -178.89(17) . . . . ?
C3 C2 C7 C6 -0.2(3) . . . . ?
C1 C2 C7 C6 -178.5(2) . . . . ?
C12 C17 C16 C15 0.1(3) . . . . ?
C12 C13 C14 C15 0.5(3) . . . . ?
C13 C14 C15 C16 -0.1(3) . . . . ?
C17 C16 C15 C14 -0.2(3) . . . . ?
C4 C5 C6 C7 -1.1(4) . . . . ?
C2 C7 C6 C5 0.9(4) . . . . ?
